data_4070435
loop_
_publ_author_name
'Pfirrmann, Stefan'
'Yao, Shenglai'
'Ziemer, Burkhard'
'St\"osser, Reinhard'
'Driess, Matthias'
'Limberg, Christian'

_publ_section_title
;
 \b-Diketiminato Nickel(I) Complexes with Very Weak Ligation Allowing for
 H2and N2Activation
;
_journal_issue 24
_journal_name_full Organometallics
_journal_page_first 6855
_journal_paper_doi 10.1021/om9007983
_journal_volume 28
_journal_year 2009
_chemical_formula_moiety 'C50 H66 N4 Ni2'
_chemical_formula_sum 'C50 H66 N4 Ni2'
_chemical_formula_weight 840.49
_chemical_name_systematic
; 
 Bis((N,N'-bis(2,6-di-ethyl)pentan-2,4-di-iminato-N,N')-nickel(I))
;
_space_group_IT_number 14
_symmetry_cell_setting monoclinic
_symmetry_space_group_name_Hall '-P 2yn'
_symmetry_space_group_name_H-M 'P 1 21/n 1'
_atom_sites_solution_hydrogens geom
_atom_sites_solution_primary direct
_atom_sites_solution_secondary difmap
_audit_creation_method SHELXL-97
_cell_angle_alpha 90.00
_cell_angle_beta 95.264(5)
_cell_angle_gamma 90.00
_cell_formula_units_Z 2
_cell_length_a 12.7024(6)
_cell_length_b 11.4667(9)
_cell_length_c 14.9625(7)
_cell_measurement_reflns_used 1737
_cell_measurement_temperature 150(2)
_cell_measurement_theta_max 32.39
_cell_measurement_theta_min 3.04
_cell_volume 2170.2(2)
_computing_cell_refinement
;
CrysAlis RED, Oxford Diffraction Ltd.,
Version 1.171.31.8 (release 12-01-2007 CrysAlis171 .NET)
(compiled Jan 12 2007,17:49:11)
;
_computing_data_collection
;
CrysAlis CCD, Oxford Diffraction Ltd.,
Version 1.171.31.8 (release 12-01-2007 CrysAlis171 .NET)
(compiled Jan 12 2007,17:49:11)
;
_computing_data_reduction
;
CrysAlis RED, Oxford Diffraction Ltd.,
Version 1.171.31.8 (release 12-01-2007 CrysAlis171 .NET)
(compiled Jan 12 2007,17:49:11)
;
_computing_publication_material 'SHELXL-97 (Sheldrick, 1997)'
_computing_structure_refinement 'SHELXL-97 (Sheldrick, 1997)'
_computing_structure_solution 'SHELXS-97 (Sheldrick, 1990)'
_diffrn_ambient_temperature 150(2)
_diffrn_measured_fraction_theta_full 0.995
_diffrn_measured_fraction_theta_max 0.995
_diffrn_measurement_device_type 'Oxford Diffraction Xcalibur S Sapphire'
_diffrn_measurement_method \w-scan
_diffrn_radiation_monochromator graphite
_diffrn_radiation_source 'fine-focus sealed tube'
_diffrn_radiation_type MoK\a
_diffrn_radiation_wavelength 0.71073
_diffrn_reflns_av_R_equivalents 0.1207
_diffrn_reflns_av_sigmaI/netI 0.2198
_diffrn_reflns_limit_h_max 15
_diffrn_reflns_limit_h_min -14
_diffrn_reflns_limit_k_max 13
_diffrn_reflns_limit_k_min -9
_diffrn_reflns_limit_l_max 17
_diffrn_reflns_limit_l_min -17
_diffrn_reflns_number 10081
_diffrn_reflns_theta_full 25.00
_diffrn_reflns_theta_max 25.00
_diffrn_reflns_theta_min 3.22
_exptl_absorpt_coefficient_mu 0.906
_exptl_absorpt_correction_T_max 0.9393
_exptl_absorpt_correction_T_min 0.8990
_exptl_absorpt_correction_type multi-scan
_exptl_absorpt_process_details
;
CrysAlis RED, Oxford Diffraction Ltd.,
Version 1.171.32.5 (release 08-05-2007 CrysAlis171 .NET)
(compiled May  8 2007,13:10:02)
Empirical absorption correction using spherical harmonics,
 implemented in SCALE3 ABSPACK scaling algorithm.
;
_exptl_crystal_colour red
_exptl_crystal_density_diffrn 1.286
_exptl_crystal_density_method none
_exptl_crystal_description block
_exptl_crystal_F_000 900
_exptl_crystal_size_max 0.12
_exptl_crystal_size_mid 0.09
_exptl_crystal_size_min 0.07
_refine_diff_density_max 0.399
_refine_diff_density_min -0.355
_refine_diff_density_rms 0.069
_refine_ls_extinction_method none
_refine_ls_goodness_of_fit_ref 0.942
_refine_ls_hydrogen_treatment constr
_refine_ls_matrix_type full
_refine_ls_number_parameters 259
_refine_ls_number_reflns 3804
_refine_ls_number_restraints 0
_refine_ls_restrained_S_all 0.942
_refine_ls_R_factor_all 0.1855
_refine_ls_R_factor_gt 0.0714
_refine_ls_shift/su_max 0.001
_refine_ls_shift/su_mean 0.000
_refine_ls_structure_factor_coef Fsqd
_refine_ls_weighting_details 'calc w=1/[\s^2^(Fo^2^)+(0.0184P)^2^] where P=(Fo^2^+2Fc^2^)/3'
_refine_ls_weighting_scheme calc
_refine_ls_wR_factor_gt 0.0760
_refine_ls_wR_factor_ref 0.0972
_reflns_number_gt 1781
_reflns_number_total 3804
_reflns_threshold_expression I>2sigma(I)
_cod_data_source_file om9007983_si_002.cif
_cod_data_source_block 4
_cod_original_sg_symbol_H-M 'P 21/n'
_cod_database_code 4070435

loop_
_symmetry_equiv_pos_as_xyz
'x, y, z'
'-x+1/2, y+1/2, -z+1/2'
'-x, -y, -z'
'x-1/2, -y-1/2, z-1/2'

loop_
_atom_site_label
_atom_site_type_symbol
_atom_site_fract_x
_atom_site_fract_y
_atom_site_fract_z
_atom_site_U_iso_or_equiv
_atom_site_adp_type
_atom_site_occupancy
_atom_site_symmetry_multiplicity
_atom_site_calc_flag
_atom_site_refinement_flags
C1 C 0.2574(4) 0.2255(5) 0.6879(3) 0.0368(17) Uani 1 1 d .
H1A H 0.2737 0.3037 0.7117 0.055 Uiso 1 1 calc R
H1B H 0.2197 0.2319 0.6279 0.055 Uiso 1 1 calc R
H1C H 0.3232 0.1820 0.6841 0.055 Uiso 1 1 calc R
C2 C 0.1888(4) 0.1622(5) 0.7494(3) 0.0289(15) Uani 1 1 d .
C3 C 0.0888(4) 0.1252(5) 0.7123(3) 0.0328(16) Uani 1 1 d .
H3 H 0.0759 0.1326 0.6490 0.039 Uiso 1 1 calc R
C4 C 0.0058(4) 0.0789(6) 0.7563(3) 0.0310(15) Uani 1 1 d .
C5 C -0.0984(3) 0.0616(5) 0.7010(3) 0.0346(14) Uani 1 1 d .
H5A H -0.1000 -0.0159 0.6734 0.052 Uiso 1 1 calc R
H5B H -0.1067 0.1212 0.6539 0.052 Uiso 1 1 calc R
H5C H -0.1563 0.0684 0.7397 0.052 Uiso 1 1 calc R
C6 C 0.3248(4) 0.1912(5) 0.8667(3) 0.0260(15) Uani 1 1 d .
C7 C 0.3283(4) 0.3032(6) 0.9041(3) 0.0327(16) Uani 1 1 d .
C8 C 0.4260(4) 0.3477(5) 0.9397(3) 0.0374(16) Uani 1 1 d .
H8 H 0.4301 0.4238 0.9649 0.045 Uiso 1 1 calc R
C9 C 0.5158(4) 0.2812(6) 0.9383(3) 0.0401(17) Uani 1 1 d .
H9 H 0.5817 0.3119 0.9628 0.048 Uiso 1 1 calc R
C10 C 0.5118(4) 0.1699(6) 0.9016(3) 0.0348(16) Uani 1 1 d .
H10 H 0.5743 0.1245 0.9011 0.042 Uiso 1 1 calc R
C11 C 0.4156(4) 0.1256(5) 0.8657(3) 0.0297(15) Uani 1 1 d .
C12 C 0.4069(4) 0.0047(6) 0.8259(4) 0.0464(18) Uani 1 1 d .
H12A H 0.3499 -0.0367 0.8537 0.056 Uiso 1 1 calc R
H12B H 0.3839 0.0128 0.7611 0.056 Uiso 1 1 calc R
C13 C 0.5024(4) -0.0713(6) 0.8344(4) 0.074(2) Uani 1 1 d .
H13A H 0.5607 -0.0317 0.8083 0.110 Uiso 1 1 calc R
H13B H 0.4866 -0.1448 0.8025 0.110 Uiso 1 1 calc R
H13C H 0.5226 -0.0874 0.8980 0.110 Uiso 1 1 calc R
C14 C 0.2288(4) 0.3740(6) 0.9041(4) 0.054(2) Uani 1 1 d .
H14A H 0.1711 0.3209 0.9180 0.064 Uiso 1 1 calc R
H14B H 0.2109 0.4036 0.8425 0.064 Uiso 1 1 calc R
C15 C 0.2291(4) 0.4763(6) 0.9675(4) 0.057(2) Uani 1 1 d .
H15A H 0.2463 0.4493 1.0292 0.085 Uiso 1 1 calc R
H15B H 0.1591 0.5130 0.9622 0.085 Uiso 1 1 calc R
H15C H 0.2821 0.5333 0.9521 0.085 Uiso 1 1 calc R
C16 C -0.0720(4) 0.0179(6) 0.8869(3) 0.0284(17) Uani 1 1 d .
C17 C -0.1033(4) -0.1015(6) 0.8841(4) 0.041(2) Uani 1 1 d .
C18 C -0.1919(4) -0.1340(6) 0.9255(4) 0.0429(18) Uani 1 1 d .
H18 H -0.2133 -0.2134 0.9237 0.052 Uiso 1 1 calc R
C19 C -0.2516(4) -0.0513(7) 0.9706(3) 0.0435(19) Uani 1 1 d .
H19 H -0.3147 -0.0734 0.9955 0.052 Uiso 1 1 calc R
C20 C -0.2154(4) 0.0605(8) 0.9768(3) 0.0502(19) Uani 1 1 d .
H20 H -0.2512 0.1154 1.0107 0.060 Uiso 1 1 calc R
C21 C -0.1266(4) 0.0969(6) 0.9346(4) 0.0376(18) Uani 1 1 d .
C22 C -0.0973(5) 0.2235(7) 0.9392(4) 0.065(2) Uani 1 1 d .
H22A H -0.0198 0.2307 0.9381 0.078 Uiso 1 1 calc R
H22B H -0.1161 0.2558 0.9970 0.078 Uiso 1 1 calc R
C23 C -0.1515(6) 0.2958(6) 0.8628(5) 0.089(3) Uani 1 1 d .
H23A H -0.1351 0.2630 0.8052 0.133 Uiso 1 1 calc R
H23B H -0.1261 0.3764 0.8677 0.133 Uiso 1 1 calc R
H23C H -0.2282 0.2944 0.8663 0.133 Uiso 1 1 calc R
C24 C -0.0391(4) -0.1891(6) 0.8370(4) 0.058(2) Uani 1 1 d .
H24A H 0.0357 -0.1813 0.8613 0.070 Uiso 1 1 calc R
H24B H -0.0430 -0.1679 0.7726 0.070 Uiso 1 1 calc R
C25 C -0.0704(5) -0.3166(6) 0.8437(4) 0.067(2) Uani 1 1 d .
H25A H -0.0650 -0.3402 0.9069 0.101 Uiso 1 1 calc R
H25B H -0.0231 -0.3649 0.8110 0.101 Uiso 1 1 calc R
H25C H -0.1434 -0.3270 0.8175 0.101 Uiso 1 1 calc R
N1 N 0.2237(3) 0.1433(4) 0.8349(3) 0.0291(12) Uani 1 1 d .
N2 N 0.0171(3) 0.0539(5) 0.8430(2) 0.0279(12) Uani 1 1 d .
Ni1 Ni 0.14293(5) 0.06485(8) 0.91871(4) 0.0367(2) Uani 1 1 d .

loop_
_atom_site_aniso_label
_atom_site_aniso_U_11
_atom_site_aniso_U_22
_atom_site_aniso_U_33
_atom_site_aniso_U_23
_atom_site_aniso_U_13
_atom_site_aniso_U_12
C1 0.035(3) 0.043(5) 0.032(3) 0.005(3) 0.002(3) -0.011(3)
C2 0.037(3) 0.023(4) 0.028(3) -0.005(3) 0.009(3) 0.001(3)
C3 0.031(3) 0.050(5) 0.018(3) -0.009(3) 0.002(3) -0.007(3)
C4 0.027(3) 0.041(4) 0.025(3) -0.005(4) 0.000(2) 0.007(3)
C5 0.030(3) 0.047(4) 0.026(3) 0.002(4) -0.001(2) 0.002(4)
C6 0.030(3) 0.027(4) 0.022(3) 0.009(3) 0.005(3) -0.008(3)
C7 0.029(3) 0.041(5) 0.026(3) 0.001(3) -0.002(3) 0.008(3)
C8 0.047(4) 0.028(4) 0.036(3) 0.005(3) -0.001(3) -0.007(4)
C9 0.033(4) 0.051(5) 0.035(4) 0.000(4) -0.002(3) -0.009(4)
C10 0.030(3) 0.040(5) 0.034(3) 0.004(4) 0.001(3) -0.004(3)
C11 0.031(3) 0.030(4) 0.029(3) -0.007(3) 0.006(3) -0.005(3)
C12 0.032(4) 0.063(5) 0.045(4) -0.001(4) 0.013(3) 0.001(4)
C13 0.057(4) 0.055(5) 0.106(5) -0.015(6) -0.003(4) 0.004(5)
C14 0.053(4) 0.057(5) 0.049(4) -0.002(4) -0.004(3) 0.010(4)
C15 0.056(4) 0.052(6) 0.063(4) -0.001(4) 0.012(3) 0.004(4)
C16 0.013(3) 0.047(5) 0.024(3) -0.003(3) -0.002(2) -0.001(3)
C17 0.023(3) 0.062(6) 0.037(4) 0.021(4) 0.007(3) 0.000(4)
C18 0.033(4) 0.040(5) 0.056(4) 0.022(4) 0.002(3) 0.003(4)
C19 0.026(3) 0.079(6) 0.026(3) 0.025(4) 0.003(3) -0.015(4)
C20 0.028(3) 0.096(7) 0.028(3) -0.008(5) 0.008(3) -0.009(5)
C21 0.036(4) 0.041(5) 0.036(3) -0.014(4) 0.003(3) -0.012(4)
C22 0.054(4) 0.087(7) 0.057(5) -0.037(5) 0.026(4) 0.000(5)
C23 0.147(8) 0.044(6) 0.084(6) -0.015(5) 0.053(5) -0.005(6)
C24 0.033(4) 0.063(6) 0.080(5) 0.019(5) 0.014(4) 0.002(4)
C25 0.052(4) 0.058(6) 0.094(5) 0.003(5) 0.020(4) -0.006(4)
N1 0.025(3) 0.039(4) 0.024(3) -0.001(2) 0.005(2) -0.005(2)
N2 0.020(2) 0.043(4) 0.022(2) 0.005(3) 0.0063(18) -0.001(3)
Ni1 0.0241(4) 0.0611(6) 0.0246(4) 0.0068(6) 0.0004(3) -0.0068(5)

loop_
_atom_type_symbol
_atom_type_description
_atom_type_scat_dispersion_real
_atom_type_scat_dispersion_imag
_atom_type_scat_source
C C 0.0033 0.0016 'International Tables Vol C Tables 4.2.6.8 and 6.1.1.4'
H H 0.0000 0.0000 'International Tables Vol C Tables 4.2.6.8 and 6.1.1.4'
N N 0.0061 0.0033 'International Tables Vol C Tables 4.2.6.8 and 6.1.1.4'
Ni Ni 0.3393 1.1124 'International Tables Vol C Tables 4.2.6.8 and 6.1.1.4'

loop_
_geom_angle_atom_site_label_1
_geom_angle_atom_site_label_2
_geom_angle_atom_site_label_3
_geom_angle
_geom_angle_site_symmetry_1
_geom_angle_site_symmetry_3
C2 C1 H1A 109.5 . .
C2 C1 H1B 109.5 . .
H1A C1 H1B 109.5 . .
C2 C1 H1C 109.5 . .
H1A C1 H1C 109.5 . .
H1B C1 H1C 109.5 . .
N1 C2 C3 122.7(5) . .
N1 C2 C1 120.2(4) . .
C3 C2 C1 117.1(5) . .
C4 C3 C2 128.5(5) . .
C4 C3 H3 115.7 . .
C2 C3 H3 115.7 . .
N2 C4 C3 121.7(4) . .
N2 C4 C5 121.3(5) . .
C3 C4 C5 117.0(4) . .
C4 C5 H5A 109.5 . .
C4 C5 H5B 109.5 . .
H5A C5 H5B 109.5 . .
C4 C5 H5C 109.5 . .
H5A C5 H5C 109.5 . .
H5B C5 H5C 109.5 . .
C11 C6 C7 120.6(5) . .
C11 C6 N1 120.8(5) . .
C7 C6 N1 118.5(5) . .
C6 C7 C8 118.7(5) . .
C6 C7 C14 120.0(5) . .
C8 C7 C14 121.2(6) . .
C9 C8 C7 120.0(6) . .
C9 C8 H8 120.0 . .
C7 C8 H8 120.0 . .
C8 C9 C10 121.0(5) . .
C8 C9 H9 119.5 . .
C10 C9 H9 119.5 . .
C11 C10 C9 119.3(5) . .
C11 C10 H10 120.4 . .
C9 C10 H10 120.4 . .
C6 C11 C10 120.4(6) . .
C6 C11 C12 118.4(5) . .
C10 C11 C12 121.3(6) . .
C13 C12 C11 118.4(5) . .
C13 C12 H12A 107.7 . .
C11 C12 H12A 107.7 . .
C13 C12 H12B 107.7 . .
C11 C12 H12B 107.7 . .
H12A C12 H12B 107.1 . .
C12 C13 H13A 109.5 . .
C12 C13 H13B 109.5 . .
H13A C13 H13B 109.5 . .
C12 C13 H13C 109.5 . .
H13A C13 H13C 109.5 . .
H13B C13 H13C 109.5 . .
C7 C14 C15 117.9(5) . .
C7 C14 H14A 107.8 . .
C15 C14 H14A 107.8 . .
C7 C14 H14B 107.8 . .
C15 C14 H14B 107.8 . .
H14A C14 H14B 107.2 . .
C14 C15 H15A 109.5 . .
C14 C15 H15B 109.5 . .
H15A C15 H15B 109.5 . .
C14 C15 H15C 109.5 . .
H15A C15 H15C 109.5 . .
H15B C15 H15C 109.5 . .
C21 C16 N2 120.5(6) . .
C21 C16 C17 119.6(5) . .
N2 C16 C17 119.8(6) . .
C18 C17 C16 118.8(6) . .
C18 C17 C24 121.7(6) . .
C16 C17 C24 119.5(6) . .
C17 C18 C19 121.5(6) . .
C17 C18 Ni1 100.9(4) . 3_557
C19 C18 Ni1 56.0(3) . 3_557
C17 C18 H18 119.2 . .
C19 C18 H18 119.2 . .
Ni1 C18 H18 112.2 3_557 .
C20 C19 C18 117.9(6) . .
C20 C19 Ni1 79.6(4) . 3_557
C18 C19 Ni1 89.1(3) . 3_557
C20 C19 H19 121.0 . .
C18 C19 H19 121.0 . .
Ni1 C19 H19 101.0 3_557 .
C19 C20 C21 121.9(7) . .
C19 C20 Ni1 64.0(4) . 3_557
C21 C20 Ni1 102.0(4) . 3_557
C19 C20 H20 119.0 . .
C21 C20 H20 119.0 . .
Ni1 C20 H20 103.7 3_557 .
C16 C21 C20 120.0(6) . .
C16 C21 C22 121.7(6) . .
C20 C21 C22 118.3(7) . .
C21 C22 C23 113.5(5) . .
C21 C22 H22A 108.9 . .
C23 C22 H22A 108.9 . .
C21 C22 H22B 108.9 . .
C23 C22 H22B 108.9 . .
H22A C22 H22B 107.7 . .
C22 C23 H23A 109.5 . .
C22 C23 H23B 109.5 . .
H23A C23 H23B 109.5 . .
C22 C23 H23C 109.5 . .
H23A C23 H23C 109.5 . .
H23B C23 H23C 109.5 . .
C17 C24 C25 117.0(5) . .
C17 C24 H24A 108.1 . .
C25 C24 H24A 108.1 . .
C17 C24 H24B 108.1 . .
C25 C24 H24B 108.1 . .
H24A C24 H24B 107.3 . .
C24 C25 H25A 109.5 . .
C24 C25 H25B 109.5 . .
H25A C25 H25B 109.5 . .
C24 C25 H25C 109.5 . .
H25A C25 H25C 109.5 . .
H25B C25 H25C 109.5 . .
C2 N1 C6 117.7(4) . .
C2 N1 Ni1 123.6(3) . .
C6 N1 Ni1 118.6(3) . .
C4 N2 C16 119.7(4) . .
C4 N2 Ni1 126.0(3) . .
C16 N2 Ni1 114.3(3) . .
N2 Ni1 N1 96.55(17) . .
N2 Ni1 C19 161.8(2) . 3_557
N1 Ni1 C19 101.6(2) . 3_557
N2 Ni1 C20 130.3(2) . 3_557
N1 Ni1 C20 122.93(19) . 3_557
C19 Ni1 C20 36.4(2) 3_557 3_557
N2 Ni1 C18 135.48(18) . 3_557
N1 Ni1 C18 111.15(19) . 3_557
C19 Ni1 C18 34.9(2) 3_557 3_557
C20 Ni1 C18 60.2(2) 3_557 3_557

loop_
_geom_bond_atom_site_label_1
_geom_bond_atom_site_label_2
_geom_bond_distance
_geom_bond_site_symmetry_2
C1 C2 1.510(6) .
C1 H1A 0.9800 .
C1 H1B 0.9800 .
C1 H1C 0.9800 .
C2 N1 1.333(5) .
C2 C3 1.404(6) .
C3 C4 1.398(6) .
C3 H3 0.9500 .
C4 N2 1.324(5) .
C4 C5 1.509(5) .
C5 H5A 0.9800 .
C5 H5B 0.9800 .
C5 H5C 0.9800 .
C6 C11 1.378(7) .
C6 C7 1.400(7) .
C6 N1 1.436(6) .
C7 C8 1.401(6) .
C7 C14 1.502(7) .
C8 C9 1.373(7) .
C8 H8 0.9500 .
C9 C10 1.390(7) .
C9 H9 0.9500 .
C10 C11 1.385(6) .
C10 H10 0.9500 .
C11 C12 1.509(7) .
C12 C13 1.489(7) .
C12 H12A 0.9900 .
C12 H12B 0.9900 .
C13 H13A 0.9800 .
C13 H13B 0.9800 .
C13 H13C 0.9800 .
C14 C15 1.508(7) .
C14 H14A 0.9900 .
C14 H14B 0.9900 .
C15 H15A 0.9800 .
C15 H15B 0.9800 .
C15 H15C 0.9800 .
C16 C21 1.380(7) .
C16 N2 1.421(6) .
C16 C17 1.425(8) .
C17 C18 1.385(7) .
C17 C24 1.508(8) .
C18 C19 1.423(8) .
C18 Ni1 2.487(6) 3_557
C18 H18 0.9500 .
C19 C20 1.362(9) .
C19 Ni1 2.062(5) 3_557
C19 H19 0.9500 .
C20 C21 1.405(7) .
C20 Ni1 2.256(7) 3_557
C20 H20 0.9500 .
C21 C22 1.498(8) .
C22 C23 1.524(8) .
C22 H22A 0.9900 .
C22 H22B 0.9900 .
C23 H23A 0.9800 .
C23 H23B 0.9800 .
C23 H23C 0.9800 .
C24 C25 1.522(8) .
C24 H24A 0.9900 .
C24 H24B 0.9900 .
C25 H25A 0.9800 .
C25 H25B 0.9800 .
C25 H25C 0.9800 .
N1 Ni1 1.916(4) .
N2 Ni1 1.876(3) .
Ni1 C19 2.062(5) 3_557
Ni1 C20 2.256(7) 3_557
Ni1 C18 2.487(6) 3_557

loop_
_geom_torsion_atom_site_label_1
_geom_torsion_atom_site_label_2
_geom_torsion_atom_site_label_3
_geom_torsion_atom_site_label_4
_geom_torsion
_geom_torsion_site_symmetry_1
_geom_torsion_site_symmetry_4
N1 C2 C3 C4 9.0(10) . .
C1 C2 C3 C4 -171.0(6) . .
C2 C3 C4 N2 -6.4(10) . .
C2 C3 C4 C5 172.0(6) . .
C11 C6 C7 C8 0.6(8) . .
N1 C6 C7 C8 176.5(4) . .
C11 C6 C7 C14 179.6(5) . .
N1 C6 C7 C14 -4.6(7) . .
C6 C7 C8 C9 -0.6(8) . .
C14 C7 C8 C9 -179.6(5) . .
C7 C8 C9 C10 0.2(8) . .
C8 C9 C10 C11 0.2(8) . .
C7 C6 C11 C10 -0.2(8) . .
N1 C6 C11 C10 -175.9(5) . .
C7 C6 C11 C12 179.0(5) . .
N1 C6 C11 C12 3.2(7) . .
C9 C10 C11 C6 -0.2(8) . .
C9 C10 C11 C12 -179.4(5) . .
C6 C11 C12 C13 -172.9(5) . .
C10 C11 C12 C13 6.2(8) . .
C6 C7 C14 C15 162.3(5) . .
C8 C7 C14 C15 -18.7(8) . .
C21 C16 C17 C18 3.6(8) . .
N2 C16 C17 C18 -178.5(4) . .
C21 C16 C17 C24 -176.0(5) . .
N2 C16 C17 C24 1.9(8) . .
C16 C17 C18 C19 -0.2(8) . .
C24 C17 C18 C19 179.4(5) . .
C16 C17 C18 Ni1 -56.9(5) . 3_557
C24 C17 C18 Ni1 122.7(5) . 3_557
C17 C18 C19 C20 -4.0(8) . .
Ni1 C18 C19 C20 77.7(5) 3_557 .
C17 C18 C19 Ni1 -81.7(5) . 3_557
C18 C19 C20 C21 4.8(8) . .
Ni1 C19 C20 C21 88.2(5) 3_557 .
C18 C19 C20 Ni1 -83.4(4) . 3_557
N2 C16 C21 C20 179.3(4) . .
C17 C16 C21 C20 -2.9(8) . .
N2 C16 C21 C22 2.5(8) . .
C17 C16 C21 C22 -179.6(5) . .
C19 C20 C21 C16 -1.5(8) . .
Ni1 C20 C21 C16 65.2(5) 3_557 .
C19 C20 C21 C22 175.4(5) . .
Ni1 C20 C21 C22 -117.9(5) 3_557 .
C16 C21 C22 C23 88.0(7) . .
C20 C21 C22 C23 -88.8(7) . .
C18 C17 C24 C25 -5.1(8) . .
C16 C17 C24 C25 174.5(5) . .
C3 C2 N1 C6 -176.4(5) . .
C1 C2 N1 C6 3.6(8) . .
C3 C2 N1 Ni1 -0.4(7) . .
C1 C2 N1 Ni1 179.6(4) . .
C11 C6 N1 C2 -93.5(6) . .
C7 C6 N1 C2 90.7(6) . .
C11 C6 N1 Ni1 90.3(5) . .
C7 C6 N1 Ni1 -85.5(5) . .
C3 C4 N2 C16 173.8(6) . .
C5 C4 N2 C16 -4.5(9) . .
C3 C4 N2 Ni1 -4.5(9) . .
C5 C4 N2 Ni1 177.2(4) . .
C21 C16 N2 C4 -97.6(6) . .
C17 C16 N2 C4 84.5(7) . .
C21 C16 N2 Ni1 80.8(5) . .
C17 C16 N2 Ni1 -97.0(5) . .
C4 N2 Ni1 N1 9.3(6) . .
C16 N2 Ni1 N1 -169.0(4) . .
C4 N2 Ni1 C19 -172.0(8) . 3_557
C16 N2 Ni1 C19 9.6(11) . 3_557
C4 N2 Ni1 C20 -135.2(5) . 3_557
C16 N2 Ni1 C20 46.5(5) . 3_557
C4 N2 Ni1 C18 138.7(5) . 3_557
C16 N2 Ni1 C18 -39.6(6) . 3_557
C2 N1 Ni1 N2 -6.8(5) . .
C6 N1 Ni1 N2 169.2(4) . .
C2 N1 Ni1 C19 173.7(5) . 3_557
C6 N1 Ni1 C19 -10.4(5) . 3_557
C2 N1 Ni1 C20 141.4(4) . 3_557
C6 N1 Ni1 C20 -42.7(5) . 3_557
C2 N1 Ni1 C18 -151.3(4) . 3_557
C6 N1 Ni1 C18 24.7(4) . 3_557
